data_4112108
loop_
_publ_author_name
'Tamotsu Takahashi'
'Yuichi Kuzuba'
'Fanzhi Kong'
'Kiyohiko Nakajima'
'Zhenfeng Xi'

_publ_section_title
;
 Formation of Indene Derivatives from
 Bis(cyclopentadienyl)titanacyclopentadienes with Alkyl Group Migration
 via Carbon-Carbon Bond Cleavage
;
_journal_name_full 'Journal of the American Chemical Society'
_journal_page_first 17188
_journal_page_last 17189
_journal_paper_doi 10.1021/ja0561789
_journal_volume 127
_journal_year 2005
_chemical_formula_moiety 'C17 H24 Br O '
_chemical_formula_sum 'C17 H24 Br O'
_chemical_formula_weight 324.28
_space_group_IT_number 14
_symmetry_cell_setting monoclinic
_symmetry_Int_Tables_number 14
_symmetry_space_group_name_Hall '-P 2yn'
_symmetry_space_group_name_H-M 'P 1 21/n 1'
_audit_creation_date 'Tue Apr 26 12:17:55 2005'
_audit_creation_method 'by teXsan'
_audit_update_record
;
2005-04-26 text and data added by Kiyohiko Nakajima
;
_cell_angle_alpha 90
_cell_angle_beta 90.0265(6)
_cell_angle_gamma 90
_cell_formula_units_Z 12
_cell_length_a 15.2210(6)
_cell_length_b 27.188(1)
_cell_length_c 12.4654(4)
_cell_measurement_reflns_used 39640
_cell_measurement_temperature 298.2
_cell_measurement_theta_max 27.5
_cell_measurement_theta_min 1.5
_cell_volume 5158.5(3)
_computing_cell_refinement PROCESS-AUTO
_computing_data_collection PROCESS-AUTO
_computing_data_reduction 'teXsan Ver. 1.10'
_computing_publication_material 'teXsan Ver. 1.10'
_computing_structure_refinement 'teXsan Ver. 1.10'
_computing_structure_solution SIR92
_diffrn_measured_fraction_theta_full 0.9584
_diffrn_measured_fraction_theta_max 0.9584
_diffrn_measurement_device_type 'Rigaku RAXIS-RAPID Imaging Plate'
_diffrn_measurement_method \w
_diffrn_radiation_type 'Mo K\a'
_diffrn_radiation_wavelength 0.7107
_diffrn_reflns_av_R_equivalents 0.037
_diffrn_reflns_limit_h_max 19
_diffrn_reflns_limit_h_min -19
_diffrn_reflns_limit_k_max 35
_diffrn_reflns_limit_k_min -35
_diffrn_reflns_limit_l_max 16
_diffrn_reflns_limit_l_min -16
_diffrn_reflns_number 26644
_diffrn_reflns_theta_full 27.49
_diffrn_reflns_theta_max 27.49
_exptl_absorpt_coefficient_mu 2.390
_exptl_absorpt_correction_T_max 0.753
_exptl_absorpt_correction_T_min 0.365
_exptl_absorpt_correction_type integration
_exptl_absorpt_process_details '(Higashi, 1999)'
_exptl_crystal_colour colorless
_exptl_crystal_density_diffrn 1.253
_exptl_crystal_description prism
_exptl_crystal_size_max 0.300
_exptl_crystal_size_mid 0.300
_exptl_crystal_size_min 0.050
_refine_diff_density_max 0.49
_refine_diff_density_min -0.32
_refine_ls_extinction_method none
_refine_ls_goodness_of_fit_ref 1.556
_refine_ls_hydrogen_treatment noref
_refine_ls_number_parameters 514
_refine_ls_number_reflns 4072
_refine_ls_R_factor_gt 0.0644
_refine_ls_shift/su_max 0.0004
_refine_ls_structure_factor_coef F
_refine_ls_weighting_details 'w = 1/[\s^2^(Fo) + 0.00063|Fo|^2^]'
_refine_ls_weighting_scheme calc
_refine_ls_wR_factor_ref 0.0767
_reflns_number_gt 4072
_reflns_number_total 11348
_reflns_threshold_expression F^2^>2.0\s(F^2^)
_cod_data_source_file ja0561789si20050921_024554.cif
_cod_data_source_block compound3a
_cod_original_cell_volume 5158.6(3)
_cod_original_formula_sum 'C17 H24 Br O '
_cod_database_code 4112108

loop_
_symmetry_equiv_pos_as_xyz
x,y,z
1/2-x,1/2+y,1/2-z
-x,-y,-z
1/2+x,1/2-y,1/2+z

loop_
_atom_site_label
_atom_site_type_symbol
_atom_site_fract_x
_atom_site_fract_y
_atom_site_fract_z
_atom_site_U_iso_or_equiv
_atom_site_adp_type
_atom_site_occupancy
_atom_site_calc_flag
Br(1) Br 0.49068(8) 0.65823(5) -0.91157(8) 0.0820(4) Uani 1.00 d
Br(2) Br 0.50967(8) 0.67856(5) -0.2911(1) 0.0821(4) Uani 1.00 d
Br(3) Br 0.91238(7) 0.46350(5) -0.4378(1) 0.0832(4) Uani 1.00 d
O(1) O 0.4927(4) 0.5869(3) -0.6204(5) 0.058(2) Uani 1.00 d
O(2) O 0.5876(4) 0.5547(2) -0.4486(5) 0.062(2) Uani 1.00 d
O(3) O 0.6483(3) 0.4695(2) -0.3737(5) 0.059(2) Uani 1.00 d
C(1) C 0.5250(5) 0.6026(4) -0.7244(6) 0.048(3) Uani 1.00 d
C(2) C 0.4923(6) 0.6537(4) -0.7533(7) 0.053(3) Uani 1.00 d
C(3) C 0.5579(7) 0.6897(4) -0.7069(7) 0.055(3) Uani 1.00 d
C(4) C 0.6405(7) 0.6605(4) -0.7056(7) 0.056(3) Uani 1.00 d
C(5) C 0.7268(8) 0.6759(5) -0.6945(8) 0.072(4) Uani 1.00 d
C(6) C 0.7953(7) 0.6421(6) -0.6908(9) 0.080(5) Uani 1.00 d
C(7) C 0.7779(7) 0.5905(6) -0.6972(9) 0.087(5) Uani 1.00 d
C(8) C 0.6885(7) 0.5763(5) -0.7094(8) 0.071(4) Uani 1.00 d
C(9) C 0.6229(6) 0.6122(5) -0.7150(7) 0.053(3) Uani 1.00 d
C(10) C 0.5311(7) 0.7060(5) -0.5949(8) 0.076(4) Uani 1.00 d
C(11) C 0.4600(9) 0.7449(6) -0.5945(10) 0.114(6) Uani 1.00 d
C(12) C 0.7467(9) 0.7305(6) -0.690(1) 0.113(6) Uani 1.00 d
C(13) C 0.757(1) 0.7533(8) -0.797(2) 0.21(1) Uani 1.00 d
C(14) C 0.8934(7) 0.6549(6) -0.6824(9) 0.114(5) Uani 1.00 d
C(15) C 0.9409(9) 0.6520(9) -0.792(1) 0.186(9) Uani 1.00 d
C(16) C 0.8460(8) 0.5455(8) -0.688(1) 0.135(7) Uani 1.00 d
C(17) C 0.844(1) 0.5128(8) -0.781(1) 0.167(9) Uani 1.00 d
C(18) C 0.6048(6) 0.5998(4) -0.3971(7) 0.053(3) Uani 1.00 d
C(19) C 0.5370(6) 0.6084(4) -0.3013(7) 0.049(3) Uani 1.00 d
C(20) C 0.5780(6) 0.5893(4) -0.1958(8) 0.054(3) Uani 1.00 d
C(21) C 0.6767(6) 0.5921(4) -0.2268(7) 0.050(3) Uani 1.00 d
C(22) C 0.7468(6) 0.5888(4) -0.1532(7) 0.065(4) Uani 1.00 d
C(23) C 0.8330(6) 0.5882(5) -0.1966(8) 0.076(4) Uani 1.00 d
C(24) C 0.8473(6) 0.5940(4) -0.3077(7) 0.062(3) Uani 1.00 d
C(25) C 0.7744(7) 0.5985(4) -0.3755(7) 0.055(3) Uani 1.00 d
C(26) C 0.6907(6) 0.5972(4) -0.3333(6) 0.043(3) Uani 1.00 d
C(27) C 0.5463(6) 0.5359(4) -0.1684(8) 0.064(4) Uani 1.00 d
C(28) C 0.4533(7) 0.5360(5) -0.1244(8) 0.087(4) Uani 1.00 d
C(29) C 0.7289(7) 0.5899(6) -0.0338(9) 0.096(5) Uani 1.00 d
C(30) C 0.7325(9) 0.6425(7) 0.0060(9) 0.127(6) Uani 1.00 d
C(31) C 0.9126(7) 0.5796(8) -0.122(1) 0.139(7) Uani 1.00 d
C(32) C 0.927(1) 0.5227(8) -0.109(2) 0.196(10) Uani 1.00 d
C(33) C 0.9382(7) 0.5968(5) -0.3543(8) 0.075(4) Uani 1.00 d
C(34) C 0.9765(8) 0.6488(5) -0.353(1) 0.096(5) Uani 1.00 d
C(35) C 0.7395(6) 0.4605(4) -0.3511(8) 0.056(3) Uani 1.00 d
C(36) C 0.7879(6) 0.4474(4) -0.4553(9) 0.062(3) Uani 1.00 d
C(37) C 0.7794(6) 0.3899(4) -0.4664(8) 0.056(3) Uani 1.00 d
C(38) C 0.7688(5) 0.3739(4) -0.3503(8) 0.049(3) Uani 1.00 d
C(39) C 0.7815(6) 0.3270(4) -0.3046(9) 0.054(3) Uani 1.00 d
C(40) C 0.7762(6) 0.3219(4) -0.1915(8) 0.056(3) Uani 1.00 d
C(41) C 0.7558(6) 0.3614(5) -0.1287(8) 0.055(3) Uani 1.00 d
C(42) C 0.7419(6) 0.4071(4) -0.1735(9) 0.060(4) Uani 1.00 d
C(43) C 0.7483(6) 0.4133(4) -0.2847(8) 0.050(3) Uani 1.00 d
C(44) C 0.7001(7) 0.3764(4) -0.5417(8) 0.070(4) Uani 1.00 d
C(45) C 0.7199(8) 0.3892(6) -0.6570(10) 0.102(5) Uani 1.00 d
C(46) C 0.8058(7) 0.2855(4) -0.3782(9) 0.070(4) Uani 1.00 d
C(47) C 0.9059(8) 0.2821(5) -0.401(1) 0.108(5) Uani 1.00 d
C(48) C 0.7931(8) 0.2728(5) -0.1422(9) 0.080(4) Uani 1.00 d
C(49) C 0.7127(9) 0.2399(5) -0.127(1) 0.108(5) Uani 1.00 d
C(50) C 0.7533(8) 0.3589(5) -0.0075(8) 0.085(4) Uani 1.00 d
C(51) C 0.842(1) 0.3683(6) 0.0458(9) 0.132(6) Uani 1.00 d
H(1) H 0.5120 0.5793 -0.7789 0.0576 Uiso 1.00 calc
H(2) H 0.4354 0.6593 -0.7245 0.0635 Uiso 1.00 calc
H(3) H 0.5640 0.7174 -0.7527 0.0665 Uiso 1.00 calc
H(4) H 0.6734 0.5424 -0.7137 0.0853 Uiso 1.00 calc
H(5) H 0.5101 0.6781 -0.5568 0.0907 Uiso 1.00 calc
H(6) H 0.5813 0.7189 -0.5595 0.0907 Uiso 1.00 calc
H(7) H 0.4814 0.7739 -0.6281 0.1364 Uiso 1.00 calc
H(8) H 0.4102 0.7331 -0.6325 0.1364 Uiso 1.00 calc
H(9) H 0.4439 0.7521 -0.5226 0.1364 Uiso 1.00 calc
H(10) H 0.6999 0.7465 -0.6538 0.1357 Uiso 1.00 calc
H(11) H 0.7997 0.7350 -0.6509 0.1357 Uiso 1.00 calc
H(12) H 0.8049 0.7382 -0.8339 0.2531 Uiso 1.00 calc
H(13) H 0.7048 0.7489 -0.8377 0.2531 Uiso 1.00 calc
H(14) H 0.7686 0.7875 -0.7893 0.2531 Uiso 1.00 calc
H(15) H 0.8990 0.6873 -0.6551 0.1364 Uiso 1.00 calc
H(16) H 0.9207 0.6324 -0.6344 0.1364 Uiso 1.00 calc
H(17) H 0.9328 0.6202 -0.8225 0.2233 Uiso 1.00 calc
H(18) H 0.9171 0.6760 -0.8395 0.2233 Uiso 1.00 calc
H(19) H 1.0019 0.6580 -0.7827 0.2233 Uiso 1.00 calc
H(20) H 0.9036 0.5586 -0.6814 0.1620 Uiso 1.00 calc
H(21) H 0.8320 0.5268 -0.6264 0.1620 Uiso 1.00 calc
H(22) H 0.7868 0.4999 -0.7903 0.2009 Uiso 1.00 calc
H(23) H 0.8605 0.5308 -0.8438 0.2009 Uiso 1.00 calc
H(24) H 0.8846 0.4866 -0.7707 0.2009 Uiso 1.00 calc
H(25) H 0.6047 0.6265 -0.4462 0.0640 Uiso 1.00 calc
H(26) H 0.4845 0.5906 -0.3156 0.0588 Uiso 1.00 calc
H(27) H 0.5655 0.6111 -0.1382 0.0648 Uiso 1.00 calc
H(28) H 0.7826 0.6023 -0.4505 0.0656 Uiso 1.00 calc
H(29) H 0.5480 0.5165 -0.2317 0.0765 Uiso 1.00 calc
H(30) H 0.5846 0.5221 -0.1162 0.0765 Uiso 1.00 calc
H(31) H 0.4514 0.5549 -0.0604 0.1042 Uiso 1.00 calc
H(32) H 0.4147 0.5500 -0.1760 0.1042 Uiso 1.00 calc
H(33) H 0.4356 0.5033 -0.1094 0.1042 Uiso 1.00 calc
H(34) H 0.6723 0.5766 -0.0201 0.1152 Uiso 1.00 calc
H(35) H 0.7720 0.5709 0.0025 0.1152 Uiso 1.00 calc
H(36) H 0.7887 0.6561 -0.0088 0.1529 Uiso 1.00 calc
H(37) H 0.6886 0.6614 -0.0293 0.1529 Uiso 1.00 calc
H(38) H 0.7223 0.6431 0.0812 0.1529 Uiso 1.00 calc
H(39) H 0.9635 0.5941 -0.1530 0.1672 Uiso 1.00 calc
H(40) H 0.9017 0.5940 -0.0542 0.1672 Uiso 1.00 calc
H(41) H 0.8759 0.5084 -0.0786 0.2346 Uiso 1.00 calc
H(42) H 0.9378 0.5085 -0.1774 0.2346 Uiso 1.00 calc
H(43) H 0.9759 0.5170 -0.0635 0.2346 Uiso 1.00 calc
H(44) H 0.9757 0.5759 -0.3141 0.0894 Uiso 1.00 calc
H(45) H 0.9359 0.5858 -0.4266 0.0894 Uiso 1.00 calc
H(46) H 1.0335 0.6484 -0.3837 0.1158 Uiso 1.00 calc
H(47) H 0.9396 0.6702 -0.3924 0.1158 Uiso 1.00 calc
H(48) H 0.9804 0.6600 -0.2805 0.1158 Uiso 1.00 calc
H(49) H 0.7660 0.4878 -0.3160 0.0667 Uiso 1.00 calc
H(50) H 0.7631 0.4639 -0.5153 0.0745 Uiso 1.00 calc
H(51) H 0.8323 0.3768 -0.4949 0.0667 Uiso 1.00 calc
H(52) H 0.7280 0.4344 -0.1289 0.0720 Uiso 1.00 calc
H(53) H 0.6889 0.3421 -0.5365 0.0837 Uiso 1.00 calc
H(54) H 0.6496 0.3941 -0.5192 0.0837 Uiso 1.00 calc
H(55) H 0.7698 0.3711 -0.6804 0.1221 Uiso 1.00 calc
H(56) H 0.6708 0.3811 -0.7006 0.1221 Uiso 1.00 calc
H(57) H 0.7317 0.4234 -0.6626 0.1221 Uiso 1.00 calc
H(58) H 0.7873 0.2555 -0.3464 0.0844 Uiso 1.00 calc
H(59) H 0.7761 0.2900 -0.4445 0.0844 Uiso 1.00 calc
H(60) H 0.9366 0.2776 -0.3352 0.1297 Uiso 1.00 calc
H(61) H 0.9172 0.2550 -0.4470 0.1297 Uiso 1.00 calc
H(62) H 0.9252 0.3116 -0.4342 0.1297 Uiso 1.00 calc
H(63) H 0.8336 0.2558 -0.1867 0.0960 Uiso 1.00 calc
H(64) H 0.8186 0.2780 -0.0736 0.0960 Uiso 1.00 calc
H(65) H 0.6709 0.2562 -0.0833 0.1299 Uiso 1.00 calc
H(66) H 0.6872 0.2330 -0.1952 0.1299 Uiso 1.00 calc
H(67) H 0.7300 0.2100 -0.0940 0.1299 Uiso 1.00 calc
H(68) H 0.7128 0.3828 0.0177 0.1016 Uiso 1.00 calc
H(69) H 0.7338 0.3270 0.0128 0.1016 Uiso 1.00 calc
H(70) H 0.8360 0.3654 0.1214 0.1588 Uiso 1.00 calc
H(71) H 0.8835 0.3450 0.0207 0.1588 Uiso 1.00 calc
H(72) H 0.8614 0.4006 0.0285 0.1588 Uiso 1.00 calc

loop_
_atom_site_aniso_label
_atom_site_aniso_U_11
_atom_site_aniso_U_22
_atom_site_aniso_U_33
_atom_site_aniso_U_12
_atom_site_aniso_U_13
_atom_site_aniso_U_23
Br(1) 0.0734(7) 0.120(1) 0.0523(6) -0.0011(8) -0.0077(5) 0.0089(8)
Br(2) 0.0851(9) 0.0571(8) 0.1039(9) 0.0147(7) 0.0004(7) -0.0098(8)
Br(3) 0.0411(5) 0.0885(10) 0.1199(10) -0.0102(6) 0.0156(6) -0.0041(9)
O(1) 0.044(4) 0.075(5) 0.054(4) -0.013(4) -0.009(3) 0.016(4)
O(2) 0.084(5) 0.045(5) 0.056(4) 0.004(4) -0.018(4) -0.011(4)
O(3) 0.032(3) 0.050(5) 0.095(5) -0.003(3) 0.013(3) -0.002(4)
C(1) 0.041(5) 0.074(8) 0.029(5) -0.012(5) 0.004(4) -0.001(5)
C(2) 0.056(6) 0.066(8) 0.037(5) 0.003(6) -0.004(4) 0.012(5)
C(3) 0.071(7) 0.054(8) 0.041(5) -0.005(6) 0.008(5) 0.005(5)
C(4) 0.065(7) 0.063(8) 0.041(5) -0.028(7) -0.002(5) 0.000(6)
C(5) 0.084(9) 0.079(10) 0.054(6) -0.021(8) -0.005(6) 0.004(7)
C(6) 0.056(8) 0.12(1) 0.067(7) -0.042(9) -0.010(6) 0.014(8)
C(7) 0.042(6) 0.15(1) 0.071(8) 0.013(8) -0.004(6) 0.019(9)
C(8) 0.058(7) 0.092(10) 0.064(7) -0.017(7) 0.003(6) 0.015(7)
C(9) 0.041(5) 0.085(9) 0.033(5) 0.000(7) 0.000(4) 0.009(6)
C(10) 0.087(8) 0.080(9) 0.061(7) 0.005(7) -0.003(6) -0.008(7)
C(11) 0.14(1) 0.12(1) 0.075(8) 0.03(1) 0.007(9) -0.009(9)
C(12) 0.12(1) 0.11(1) 0.11(1) -0.06(1) 0.018(9) 0.00(1)
C(13) 0.29(3) 0.15(2) 0.19(2) -0.11(2) 0.08(2) 0.03(2)
C(14) 0.058(7) 0.21(2) 0.074(7) -0.053(9) -0.009(6) 0.00(1)
C(15) 0.09(1) 0.37(3) 0.10(1) -0.08(2) 0.024(9) 0.00(2)
C(16) 0.058(8) 0.25(2) 0.10(1) 0.02(1) 0.003(8) 0.05(1)
C(17) 0.19(2) 0.22(2) 0.09(1) 0.08(2) -0.01(1) 0.03(1)
C(18) 0.050(6) 0.061(8) 0.049(5) 0.010(6) -0.007(5) 0.014(6)
C(19) 0.045(5) 0.050(7) 0.052(5) 0.004(5) -0.004(5) 0.001(5)
C(20) 0.037(5) 0.053(7) 0.072(7) 0.008(5) 0.005(5) -0.004(6)
C(21) 0.048(5) 0.054(7) 0.047(6) 0.001(5) 0.001(5) -0.001(5)
C(22) 0.050(6) 0.11(1) 0.036(5) 0.001(6) -0.012(5) 0.013(6)
C(23) 0.049(6) 0.12(1) 0.056(7) 0.007(7) -0.003(6) 0.008(7)
C(24) 0.051(6) 0.087(9) 0.047(6) 0.004(6) 0.001(5) -0.002(6)
C(25) 0.069(7) 0.065(8) 0.030(5) 0.001(6) 0.014(5) 0.000(5)
C(26) 0.043(5) 0.051(7) 0.034(5) 0.007(5) -0.004(4) 0.002(5)
C(27) 0.057(6) 0.075(9) 0.059(6) 0.001(6) 0.002(5) 0.010(6)
C(28) 0.078(8) 0.13(1) 0.056(6) -0.021(8) 0.015(6) 0.000(7)
C(29) 0.051(7) 0.18(2) 0.055(7) -0.002(9) 0.002(6) 0.014(9)
C(30) 0.091(10) 0.24(2) 0.053(7) -0.01(1) 0.001(7) -0.03(1)
C(31) 0.044(7) 0.29(2) 0.088(9) 0.01(1) -0.025(7) 0.01(1)
C(32) 0.12(1) 0.26(3) 0.20(2) 0.10(2) -0.03(1) 0.10(2)
C(33) 0.053(6) 0.12(1) 0.049(6) 0.011(7) 0.011(5) -0.002(7)
C(34) 0.077(8) 0.11(1) 0.099(9) -0.027(8) 0.032(7) -0.013(9)
C(35) 0.042(5) 0.055(7) 0.069(7) 0.002(6) 0.010(5) -0.002(6)
C(36) 0.035(5) 0.065(9) 0.086(7) -0.007(5) 0.002(5) 0.019(7)
C(37) 0.037(5) 0.066(8) 0.064(6) 0.006(5) 0.005(5) 0.004(6)
C(38) 0.032(5) 0.044(7) 0.071(7) 0.000(5) 0.006(5) 0.000(6)
C(39) 0.040(5) 0.039(7) 0.083(7) 0.009(5) 0.007(5) -0.014(7)
C(40) 0.049(6) 0.055(8) 0.065(7) 0.000(6) -0.001(5) 0.009(7)
C(41) 0.055(6) 0.056(8) 0.056(6) 0.003(6) -0.006(5) 0.013(7)
C(42) 0.053(6) 0.058(8) 0.069(7) -0.001(6) 0.001(5) -0.014(7)
C(43) 0.041(5) 0.055(8) 0.055(6) 0.000(5) -0.002(5) -0.001(6)
C(44) 0.065(7) 0.079(9) 0.066(7) 0.000(6) 0.014(6) -0.005(7)
C(45) 0.081(8) 0.14(1) 0.083(9) -0.010(9) -0.005(7) 0.012(9)
C(46) 0.068(7) 0.060(8) 0.083(8) 0.008(6) -0.005(6) 0.018(7)
C(47) 0.079(9) 0.09(1) 0.15(1) 0.016(8) 0.014(9) 0.03(1)
C(48) 0.095(9) 0.065(9) 0.080(8) 0.015(8) -0.014(7) 0.011(7)
C(49) 0.13(1) 0.08(1) 0.12(1) -0.010(9) 0.013(9) 0.030(9)
C(50) 0.101(9) 0.11(1) 0.048(6) 0.007(8) -0.001(6) 0.012(7)
C(51) 0.14(1) 0.20(2) 0.056(7) -0.01(1) -0.027(9) -0.006(10)

loop_
_atom_type_symbol
_atom_type_description
_atom_type_scat_dispersion_real
_atom_type_scat_dispersion_imag
_atom_type_scat_source
C C 0.003 0.002
;International Tables for Crystallography
(1992, Vol. C, Tables 4.2.6.8 and 6.1.1.1)
;
H H 0.000 0.000
;International Tables for Crystallography
(1992, Vol. C, Table 6.1.1.2)
;
O O 0.011 0.006
;International Tables for Crystallography
(1992, Vol. C, Tables 4.2.6.8 and 6.1.1.1)
;
Br Br -0.290 2.459
;International Tables for Crystallography
(1992, Vol. C, Tables 4.2.6.8 and 6.1.1.1)
;

loop_
_geom_angle_atom_site_label_1
_geom_angle_atom_site_label_2
_geom_angle_atom_site_label_3
_geom_angle
_geom_angle_site_symmetry_2
_geom_angle_site_symmetry_3
_geom_angle_publ_flag
O(1) C(1) C(2) 111.7(8) 1_555 1_555 yes
O(1) C(1) C(9) 108.4(6) 1_555 1_555 yes
C(2) C(1) C(9) 100.5(8) 1_555 1_555 yes
Br(1) C(2) C(1) 107.3(6) 1_555 1_555 yes
Br(1) C(2) C(3) 110.5(6) 1_555 1_555 yes
C(1) C(2) C(3) 106.6(7) 1_555 1_555 yes
C(2) C(3) C(4) 102.5(8) 1_555 1_555 yes
C(2) C(3) C(10) 111.2(9) 1_555 1_555 yes
C(4) C(3) C(10) 111.9(8) 1_555 1_555 yes
C(3) C(4) C(5) 129(1) 1_555 1_555 yes
C(3) C(4) C(9) 110.6(9) 1_555 1_555 yes
C(5) C(4) C(9) 119(1) 1_555 1_555 yes
C(4) C(5) C(6) 120(1) 1_555 1_555 yes
C(4) C(5) C(12) 119(1) 1_555 1_555 yes
C(6) C(5) C(12) 119(1) 1_555 1_555 yes
C(5) C(6) C(7) 120(1) 1_555 1_555 yes
C(5) C(6) C(14) 125(1) 1_555 1_555 yes
C(7) C(6) C(14) 113(1) 1_555 1_555 yes
C(6) C(7) C(8) 116(1) 1_555 1_555 yes
C(6) C(7) C(16) 128(1) 1_555 1_555 yes
C(8) C(7) C(16) 114(1) 1_555 1_555 yes
C(7) C(8) C(9) 119(1) 1_555 1_555 yes
C(1) C(9) C(4) 111.7(10) 1_555 1_555 yes
C(1) C(9) C(8) 125(1) 1_555 1_555 yes
C(4) C(9) C(8) 122.4(10) 1_555 1_555 yes
C(3) C(10) C(11) 113.5(9) 1_555 1_555 yes
C(5) C(12) C(13) 113(1) 1_555 1_555 yes
C(6) C(14) C(15) 112.4(9) 1_555 1_555 yes
C(7) C(16) C(17) 113(1) 1_555 1_555 yes
O(2) C(18) C(19) 110.3(8) 1_555 1_555 yes
O(2) C(18) C(26) 110.8(8) 1_555 1_555 yes
C(19) C(18) C(26) 99.8(7) 1_555 1_555 yes
Br(2) C(19) C(18) 109.2(6) 1_555 1_555 yes
Br(2) C(19) C(20) 111.0(6) 1_555 1_555 yes
C(18) C(19) C(20) 109.1(7) 1_555 1_555 yes
C(19) C(20) C(21) 99.3(7) 1_555 1_555 yes
C(19) C(20) C(27) 111.8(7) 1_555 1_555 yes
C(21) C(20) C(27) 113.5(8) 1_555 1_555 yes
C(20) C(21) C(22) 124.5(8) 1_555 1_555 yes
C(20) C(21) C(26) 113.7(8) 1_555 1_555 yes
C(22) C(21) C(26) 121.8(9) 1_555 1_555 yes
C(21) C(22) C(23) 116.8(8) 1_555 1_555 yes
C(21) C(22) C(29) 120.2(9) 1_555 1_555 yes
C(23) C(22) C(29) 122.8(8) 1_555 1_555 yes
C(22) C(23) C(24) 121.1(8) 1_555 1_555 yes
C(22) C(23) C(31) 119.9(9) 1_555 1_555 yes
C(24) C(23) C(31) 118.9(10) 1_555 1_555 yes
C(23) C(24) C(25) 118.6(9) 1_555 1_555 yes
C(23) C(24) C(33) 121.9(8) 1_555 1_555 yes
C(25) C(24) C(33) 119.4(8) 1_555 1_555 yes
C(24) C(25) C(26) 120.0(8) 1_555 1_555 yes
C(18) C(26) C(21) 112.4(8) 1_555 1_555 yes
C(18) C(26) C(25) 126.2(8) 1_555 1_555 yes
C(21) C(26) C(25) 121.5(8) 1_555 1_555 yes
C(20) C(27) C(28) 111.3(9) 1_555 1_555 yes
C(22) C(29) C(30) 109(1) 1_555 1_555 yes
C(23) C(31) C(32) 108(1) 1_555 1_555 yes
C(24) C(33) C(34) 113.1(10) 1_555 1_555 yes
O(3) C(35) C(36) 109.7(7) 1_555 1_555 yes
O(3) C(35) C(43) 109.4(7) 1_555 1_555 yes
C(36) C(35) C(43) 102.7(8) 1_555 1_555 yes
Br(3) C(36) C(35) 108.6(7) 1_555 1_555 yes
Br(3) C(36) C(37) 108.1(6) 1_555 1_555 yes
C(35) C(36) C(37) 105.4(8) 1_555 1_555 yes
C(36) C(37) C(38) 102.1(8) 1_555 1_555 yes
C(36) C(37) C(44) 110.3(8) 1_555 1_555 yes
C(38) C(37) C(44) 114.7(8) 1_555 1_555 yes
C(37) C(38) C(39) 129.0(10) 1_555 1_555 yes
C(37) C(38) C(43) 111.4(9) 1_555 1_555 yes
C(39) C(38) C(43) 119.5(9) 1_555 1_555 yes
C(38) C(39) C(40) 118.8(10) 1_555 1_555 yes
C(38) C(39) C(46) 117.8(9) 1_555 1_555 yes
C(40) C(39) C(46) 123(1) 1_555 1_555 yes
C(39) C(40) C(41) 120(1) 1_555 1_555 yes
C(39) C(40) C(48) 119(1) 1_555 1_555 yes
C(41) C(40) C(48) 120.5(10) 1_555 1_555 yes
C(40) C(41) C(42) 120.8(9) 1_555 1_555 yes
C(40) C(41) C(50) 122(1) 1_555 1_555 yes
C(42) C(41) C(50) 116(1) 1_555 1_555 yes
C(41) C(42) C(43) 119(1) 1_555 1_555 yes
C(35) C(43) C(38) 110.4(8) 1_555 1_555 yes
C(35) C(43) C(42) 128(1) 1_555 1_555 yes
C(38) C(43) C(42) 120.6(10) 1_555 1_555 yes
C(37) C(44) C(45) 111.1(9) 1_555 1_555 yes
C(39) C(46) C(47) 113.4(9) 1_555 1_555 yes
C(40) C(48) C(49) 115.9(10) 1_555 1_555 yes
C(41) C(50) C(51) 113(1) 1_555 1_555 yes

loop_
_geom_bond_atom_site_label_1
_geom_bond_atom_site_label_2
_geom_bond_distance
_geom_bond_publ_flag
Br(1) C(2) 1.977(8) yes
Br(2) C(19) 1.957(10) yes
Br(3) C(36) 1.957(9) yes
O(1) C(1) 1.451(10) yes
O(2) C(18) 1.41(1) yes
O(3) C(35) 1.438(10) yes
C(1) C(2) 1.52(1) yes
C(1) C(9) 1.52(1) yes
C(2) C(3) 1.51(1) yes
C(3) C(4) 1.49(1) yes
C(3) C(10) 1.52(1) yes
C(4) C(5) 1.39(1) yes
C(4) C(9) 1.35(1) yes
C(5) C(6) 1.39(2) yes
C(5) C(12) 1.52(2) yes
C(6) C(7) 1.43(2) yes
C(6) C(14) 1.54(1) yes
C(7) C(8) 1.42(1) yes
C(7) C(16) 1.61(2) yes
C(8) C(9) 1.40(1) yes
C(10) C(11) 1.51(2) yes
C(12) C(13) 1.48(2) yes
C(14) C(15) 1.55(2) yes
C(16) C(17) 1.46(2) yes
C(18) C(19) 1.60(1) yes
C(18) C(26) 1.53(1) yes
C(19) C(20) 1.55(1) yes
C(20) C(21) 1.55(1) yes
C(20) C(27) 1.57(1) yes
C(21) C(22) 1.41(1) yes
C(21) C(26) 1.35(1) yes
C(22) C(23) 1.42(1) yes
C(22) C(29) 1.51(1) yes
C(23) C(24) 1.41(1) yes
C(23) C(31) 1.54(1) yes
C(24) C(25) 1.40(1) yes
C(24) C(33) 1.50(1) yes
C(25) C(26) 1.38(1) yes
C(27) C(28) 1.52(1) yes
C(29) C(30) 1.52(2) yes
C(31) C(32) 1.57(3) yes
C(33) C(34) 1.53(2) yes
C(35) C(36) 1.54(1) yes
C(35) C(43) 1.53(1) yes
C(36) C(37) 1.57(1) yes
C(37) C(38) 1.52(1) yes
C(37) C(44) 1.57(1) yes
C(38) C(39) 1.41(1) yes
C(38) C(43) 1.38(1) yes
C(39) C(40) 1.42(1) yes
C(39) C(46) 1.50(1) yes
C(40) C(41) 1.36(1) yes
C(40) C(48) 1.49(1) yes
C(41) C(42) 1.38(1) yes
C(41) C(50) 1.51(1) yes
C(42) C(43) 1.40(1) yes
C(44) C(45) 1.51(2) yes
C(46) C(47) 1.55(1) yes
C(48) C(49) 1.53(2) yes
C(50) C(51) 1.53(2) yes
